data_4325934
loop_
_publ_author_name
'Kai Chen'
'Li-Li Liang'
'Yun-Qian Zhang'
'Qian-Jiang Zhu'
'Sai-Feng Xue'
'Zhu Tao'

_publ_section_title
;
 Novel Supramolecular Assemblies Based on Coordination of Samarium Cation
 to Cucurbit[5]uril
;
_journal_name_full 'Inorganic Chemistry'
_journal_page_first 7754
_journal_page_last 7760
_journal_paper_doi 10.1021/ic200902g
_journal_volume 50
_journal_year 2011
_chemical_formula_moiety 'C60 H76 Cl2 N40 O28 Sm3, 5(N O3), 2Cl, 21(H2 O)'
_chemical_formula_sum 'C60 H118 Cl4 N45 O64 Sm3'
_chemical_formula_weight 3086.84
_chemical_name_systematic
;
 ?
;
_space_group_IT_number 14
_symmetry_cell_setting monoclinic
_symmetry_space_group_name_Hall '-P 2ybc'
_symmetry_space_group_name_H-M 'P 1 21/c 1'
_atom_sites_solution_hydrogens geom
_atom_sites_solution_primary direct
_atom_sites_solution_secondary difmap
_audit_creation_method SHELXL-97
_cell_angle_alpha 90.00
_cell_angle_beta 112.022(4)
_cell_angle_gamma 90.00
_cell_formula_units_Z 4
_cell_length_a 20.855(3)
_cell_length_b 19.540(3)
_cell_length_c 26.642(4)
_cell_measurement_temperature 223(2)
_cell_volume 10065(3)
_computing_cell_refinement 'SAINT (Bruker, 2005)'
_computing_data_collection 'APEX2 (Bruker, 2005)'
_computing_data_reduction SAINT
_computing_molecular_graphics 'Ortep-3 for Windows (Farrugia, 1997)'
_computing_publication_material 'WinGX (Farrugia, 1999)'
_computing_structure_refinement 'SHELXL97 (Sheldrick, 2008)'
_computing_structure_solution 'SHELXS97 (Sheldrick, 2008)'
_diffrn_ambient_temperature 223(2)
_diffrn_measured_fraction_theta_full 0.976
_diffrn_measured_fraction_theta_max 0.976
_diffrn_measurement_device_type 'Bruker CCD Area Detector'
_diffrn_measurement_method '\f and \w scan'
_diffrn_radiation_monochromator graphite
_diffrn_radiation_source 'fine-focus sealed tube'
_diffrn_radiation_type MoK\a
_diffrn_radiation_wavelength 0.71073
_diffrn_reflns_av_R_equivalents 0.0539
_diffrn_reflns_av_sigmaI/netI 0.0472
_diffrn_reflns_limit_h_max 25
_diffrn_reflns_limit_h_min -25
_diffrn_reflns_limit_k_max 23
_diffrn_reflns_limit_k_min -23
_diffrn_reflns_limit_l_max 32
_diffrn_reflns_limit_l_min -32
_diffrn_reflns_number 85807
_diffrn_reflns_theta_full 26.00
_diffrn_reflns_theta_max 26.00
_diffrn_reflns_theta_min 1.05
_exptl_absorpt_coefficient_mu 1.973
_exptl_absorpt_correction_T_max 0.7303
_exptl_absorpt_correction_T_min 0.6597
_exptl_absorpt_correction_type multi-scan
_exptl_absorpt_process_details 'SADABS (Bruker, 2008)'
_exptl_crystal_colour colorless
_exptl_crystal_density_diffrn 2.037
_exptl_crystal_description prism
_exptl_crystal_F_000 6236
_exptl_crystal_size_max 0.23
_exptl_crystal_size_mid 0.19
_exptl_crystal_size_min 0.17
_platon_squeeze_details
;
;
_refine_diff_density_max 6.200
_refine_diff_density_min -4.650
_refine_diff_density_rms 0.305
_refine_ls_extinction_method none
_refine_ls_goodness_of_fit_ref 1.050
_refine_ls_hydrogen_treatment constr
_refine_ls_matrix_type full
_refine_ls_number_parameters 1390
_refine_ls_number_reflns 19308
_refine_ls_number_restraints 12
_refine_ls_restrained_S_all 1.049
_refine_ls_R_factor_all 0.1073
_refine_ls_R_factor_gt 0.1002
_refine_ls_shift/su_max 0.085
_refine_ls_shift/su_mean 0.002
_refine_ls_structure_factor_coef Fsqd
_refine_ls_weighting_details 'calc w=1/[\s^2^(Fo^2^)+(0.1399P)^2^+377.1508P] where P=(Fo^2^+2Fc^2^)/3'
_refine_ls_weighting_scheme calc
_refine_ls_wR_factor_gt 0.2770
_refine_ls_wR_factor_ref 0.2814
_reflns_number_gt 16517
_reflns_number_total 19308
_reflns_threshold_expression >2sigma(I)
_cod_data_source_file ic200902g_si_001_4.cif
_cod_data_source_block complex04
_cod_original_cell_volume 10065(2)
_cod_original_sg_symbol_H-M 'P 21/c'
_cod_database_code 4325934

loop_
_symmetry_equiv_pos_as_xyz
'x, y, z'
'-x, y+1/2, -z+1/2'
'-x, -y, -z'
'x, -y-1/2, z-1/2'

loop_
_atom_site_label
_atom_site_type_symbol
_atom_site_fract_x
_atom_site_fract_y
_atom_site_fract_z
_atom_site_U_iso_or_equiv
_atom_site_adp_type
_atom_site_occupancy
_atom_site_symmetry_multiplicity
_atom_site_calc_flag
_atom_site_refinement_flags
O1W O -1.1108(2) -0.3703(2) 0.7898(2) 0.0272(13) Uani 1 1 d .
O2W O -0.6143(2) -0.6784(2) 0.8202(2) 0.0258(13) Uani 1 1 d .
O3W O -0.8190(2) -0.7469(3) 0.8201(2) 0.0266(13) Uani 1 1 d .
O4W O -0.6511(2) -0.5555(2) 0.7103(2) 0.0271(13) Uani 1 1 d .
O5W O -0.5737(3) -0.5346(3) 0.8228(2) 0.0298(13) Uani 1 1 d .
O6W O -1.1436(3) -0.3920(3) 0.6770(2) 0.0336(15) Uani 1 1 d .
O7W O -0.6118(3) -0.6484(3) 0.9347(2) 0.0417(17) Uani 1 1 d .
O8W O -0.7222(4) -0.7768(4) 0.9314(3) 0.0641(19) Uani 1 1 d .
Cl3 Cl -1.0716(4) -0.3443(5) 0.9032(3) 0.102(3) Uani 0.50 1 d P
Cl4 Cl -0.7304(5) -0.5651(7) 0.5985(4) 0.178(4) Uani 0.50 1 d P
Cl5 Cl -0.3641(5) -0.8516(8) 0.5883(6) 0.206(6) Uani 0.50 1 d P
Cl6 Cl -0.9385(13) -0.3060(9) 0.9786(5) 0.242(11) Uani 0.50 1 d P
N41 N -0.4803(5) -1.1367(6) 0.9561(4) 0.074(2) Uani 1 1 d .
N42 N -0.6475(3) -0.5389(5) 1.01756(11) 0.074(2) Uani 1 1 d D
N43 N -1.29518(7) -0.60319(6) 0.58747(4) 0.089(4) Uani 1 1 d D
N44 N -0.83429(7) -0.31139(5) 0.59961(5) 0.153(9) Uani 1 1 d D
N45 N -1.19289(6) -0.60466(15) 0.92091(5) 0.166(7) Uani 1 1 d D
O21 O -0.4413(5) -1.0877(4) 0.9734(3) 0.102(3) Uani 1 1 d .
O22 O -0.4378(7) -1.1922(5) 0.9711(4) 0.156(4) Uani 1 1 d .
O23 O -0.5463(8) -1.1366(6) 0.9307(4) 0.127(5) Uani 1 1 d .
O24 O -0.6803(6) -0.5054(8) 1.0312(3) 0.180(5) Uani 1 1 d D
O25 O -0.6003(6) -0.5214(10) 1.0073(4) 0.201(8) Uani 1 1 d D
O26 O -0.6581(6) -0.5920(10) 1.0127(3) 0.161(6) Uani 1 1 d D
O27 O -1.32848(17) -0.55481(11) 0.55879(15) 0.131(4) Uani 1 1 d D
O28 O -1.28480(17) -0.65295(11) 0.56202(12) 0.116(4) Uani 1 1 d D
O29 O -1.2738(3) -0.6017(6) 0.63802(5) 0.220(6) Uani 1 1 d D
O30 O -0.83444(18) -0.35228(13) 0.63564(9) 0.085(3) Uani 1 1 d D
O31 O -0.8365(2) -0.24876(8) 0.6084(3) 0.104(4) Uani 1 1 d D
O32 O -0.83173(18) -0.34134(19) 0.55895(8) 0.233(9) Uani 1 1 d D
O33 O -1.2274(4) -0.6002(10) 0.87125(8) 0.241(7) Uani 1 1 d D
O34 O -1.13225(9) -0.5834(3) 0.9433(6) 0.241(7) Uani 1 1 d D
O35 O -1.22705(11) -0.6315(3) 0.94549(12) 0.241(7) Uani 1 1 d D
Sm1 Sm -0.542420(16) -0.487128(17) 0.750161(13) 0.01837(8) Uani 1 1 d .
Sm2 Sm -0.696203(16) -0.713210(16) 0.862779(13) 0.01749(8) Uani 1 1 d .
Sm3 Sm -1.041649(16) -0.438431(17) 0.749656(14) 0.02009(9) Uani 1 1 d .
Cl1 Cl -0.48315(9) -0.37471(8) 0.72458(7) 0.0265(4) Uani 1 1 d .
Cl2 Cl -0.95722(9) -0.55043(9) 0.77552(7) 0.0283(4) Uani 1 1 d .
C1 C -1.0252(3) -0.5247(3) 0.6403(3) 0.0203(16) Uani 1 1 d .
C2 C -1.1217(3) -0.6026(4) 0.6269(3) 0.0265(19) Uani 1 1 d .
H2A H -1.1464 -0.6346 0.5978 0.032 Uiso 1 1 calc R
H2B H -1.1494 -0.5608 0.6213 0.032 Uiso 1 1 calc R
C3 C -1.1229(3) -0.5968(4) 0.7189(3) 0.0241(18) Uani 1 1 d .
C4 C -1.1371(3) -0.6180(4) 0.8062(3) 0.0295(19) Uani 1 1 d .
H4A H -1.1666 -0.5773 0.7979 0.035 Uiso 1 1 calc R
H4B H -1.1618 -0.6547 0.8165 0.035 Uiso 1 1 calc R
C5 C -1.0446(4) -0.5406(4) 0.8589(3) 0.0295(18) Uani 1 1 d .
C6 C -0.9518(4) -0.4786(4) 0.9294(3) 0.0264(18) Uani 1 1 d .
H6A H -0.9358 -0.4819 0.9689 0.032 Uiso 1 1 calc R
H6B H -0.9843 -0.4403 0.9177 0.032 Uiso 1 1 calc R
C7 C -0.8978(3) -0.4278(3) 0.8689(3) 0.0224(16) Uani 1 1 d .
C8 C -0.8207(3) -0.3816(3) 0.8267(3) 0.0235(18) Uani 1 1 d .
H8A H -0.8537 -0.3435 0.8165 0.028 Uiso 1 1 calc R
H8B H -0.7743 -0.3620 0.8442 0.028 Uiso 1 1 calc R
C9 C -0.8833(4) -0.4224(3) 0.7347(3) 0.0246(18) Uani 1 1 d .
C10 C -0.9226(4) -0.4631(3) 0.6390(3) 0.0267(18) Uani 1 1 d .
H10A H -0.9525 -0.4227 0.6303 0.032 Uiso 1 1 calc R
H10B H -0.8983 -0.4646 0.6139 0.032 Uiso 1 1 calc R
C11 C -0.9460(3) -0.5902(4) 0.6168(3) 0.0227(16) Uani 1 1 d .
H11 H -0.9356 -0.5885 0.5835 0.027 Uiso 1 1 calc R
C12 C -1.0121(3) -0.6336(4) 0.6096(3) 0.0259(18) Uani 1 1 d .
H12 H -1.0349 -0.6501 0.5719 0.031 Uiso 1 1 calc R
C13 C -1.1157(3) -0.7063(3) 0.6879(3) 0.0243(17) Uani 1 1 d .
H13 H -1.1564 -0.7287 0.6605 0.029 Uiso 1 1 calc R
C14 C -1.1183(3) -0.7094(3) 0.7444(3) 0.0266(18) Uani 1 1 d .
H14 H -1.1584 -0.7366 0.7444 0.032 Uiso 1 1 calc R
C15 C -1.0329(4) -0.6524(4) 0.8915(3) 0.0288(18) Uani 1 1 d .
H15 H -1.0603 -0.6749 0.9102 0.035 Uiso 1 1 calc R
C16 C -0.9743(4) -0.6082(4) 0.9306(3) 0.0286(18) Uani 1 1 d .
H16 H -0.9756 -0.6075 0.9674 0.034 Uiso 1 1 calc R
C17 C -0.8248(4) -0.4922(3) 0.9412(3) 0.0241(17) Uani 1 1 d .
H17 H -0.8055 -0.4803 0.9802 0.029 Uiso 1 1 calc R
C18 C -0.7823(3) -0.4602(3) 0.9106(3) 0.0237(17) Uani 1 1 d .
H18 H -0.7464 -0.4285 0.9338 0.028 Uiso 1 1 calc R
C19 C -0.7674(3) -0.4543(3) 0.7712(3) 0.0234(17) Uani 1 1 d .
H19 H -0.7280 -0.4241 0.7745 0.028 Uiso 1 1 calc R
C20 C -0.8022(3) -0.4840(4) 0.7134(3) 0.0235(17) Uani 1 1 d .
H20 H -0.7776 -0.4694 0.6898 0.028 Uiso 1 1 calc R
C21 C -0.9151(3) -0.6852(3) 0.6760(3) 0.0203(16) Uani 1 1 d .
C22 C -1.0251(3) -0.7490(3) 0.6523(3) 0.0226(17) Uani 1 1 d .
H22A H -1.0639 -0.7551 0.6177 0.027 Uiso 1 1 calc R
H22B H -0.9965 -0.7903 0.6591 0.027 Uiso 1 1 calc R
C23 C -1.0179(3) -0.7651(3) 0.7460(3) 0.0203(16) Uani 1 1 d .
C24 C -1.0314(4) -0.7580(4) 0.8348(3) 0.0254(17) Uani 1 1 d .
H24A H -1.0723 -0.7715 0.8423 0.030 Uiso 1 1 calc R
H24B H -0.9999 -0.7973 0.8432 0.030 Uiso 1 1 calc R
C25 C -0.9276(4) -0.6949(3) 0.8946(3) 0.0263(17) Uani 1 1 d .
C26 C -0.8431(3) -0.6197(4) 0.9610(3) 0.0255(18) Uani 1 1 d .
H26A H -0.8123 -0.6594 0.9679 0.031 Uiso 1 1 calc R
H26B H -0.8406 -0.6017 0.9960 0.031 Uiso 1 1 calc R
C27 C -0.7761(3) -0.5791(3) 0.9063(3) 0.0224(17) Uani 1 1 d .
C28 C -0.7084(3) -0.5136(3) 0.8627(3) 0.0205(16) Uani 1 1 d .
H28A H -0.6749 -0.5513 0.8732 0.025 Uiso 1 1 calc R
H28B H -0.6822 -0.4707 0.8722 0.025 Uiso 1 1 calc R
C29 C -0.7635(3) -0.5732(3) 0.7743(3) 0.0193(15) Uani 1 1 d .
C30 C -0.8200(3) -0.6074(4) 0.6787(3) 0.0240(17) Uani 1 1 d .
H30A H -0.8110 -0.5895 0.6476 0.029 Uiso 1 1 calc R
H30B H -0.7924 -0.6491 0.6910 0.029 Uiso 1 1 calc R
C31 C -0.7124(3) -0.8553(3) 0.7767(2) 0.0171(15) Uani 1 1 d .
C32 C -0.6798(3) -0.9117(4) 0.8661(3) 0.0237(17) Uani 1 1 d .
H32A H -0.6960 -0.9540 0.8773 0.028 Uiso 1 1 calc R
H32B H -0.7024 -0.8733 0.8764 0.028 Uiso 1 1 calc R
C33 C -0.5717(3) -0.8453(3) 0.9090(2) 0.0178(15) Uani 1 1 d .
C34 C -0.4515(3) -0.8033(3) 0.9580(3) 0.0216(17) Uani 1 1 d .
H34A H -0.4745 -0.7625 0.9646 0.026 Uiso 1 1 calc R
H34B H -0.4184 -0.8193 0.9930 0.026 Uiso 1 1 calc R
C35 C -0.4317(3) -0.7293(3) 0.8895(3) 0.0234(17) Uani 1 1 d .
C36 C -0.3868(3) -0.6654(3) 0.8306(3) 0.0216(16) Uani 1 1 d .
H36A H -0.4103 -0.6265 0.8394 0.026 Uiso 1 1 calc R
H36B H -0.3393 -0.6513 0.8367 0.026 Uiso 1 1 calc R
C37 C -0.4879(4) -0.6615(3) 0.7431(2) 0.0228(17) Uani 1 1 d .
C38 C -0.5747(3) -0.6796(3) 0.6506(3) 0.0225(17) Uani 1 1 d .
H38A H -0.5969 -0.6386 0.6578 0.027 Uiso 1 1 calc R
H38B H -0.5713 -0.6736 0.6151 0.027 Uiso 1 1 calc R
C39 C -0.6601(3) -0.7427(3) 0.6754(3) 0.0239(18) Uani 1 1 d .
C40 C -0.7510(3) -0.8210(4) 0.6809(3) 0.0233(17) Uani 1 1 d .
H40A H -0.7909 -0.8390 0.6508 0.028 Uiso 1 1 calc R
H40B H -0.7662 -0.7799 0.6944 0.028 Uiso 1 1 calc R
C41 C -0.7339(3) -0.9462(3) 0.7165(3) 0.0234(17) Uani 1 1 d .
H41 H -0.7816 -0.9607 0.6941 0.028 Uiso 1 1 calc R
C42 C -0.7104(3) -0.9746(3) 0.7752(3) 0.0203(16) Uani 1 1 d .
H42 H -0.7456 -1.0052 0.7798 0.024 Uiso 1 1 calc R
C43 C -0.5587(3) -0.9634(3) 0.9113(3) 0.0214(16) Uani 1 1 d .
H43 H -0.5712 -0.9953 0.9350 0.026 Uiso 1 1 calc R
C44 C -0.4877(3) -0.9297(3) 0.9412(3) 0.0208(16) Uani 1 1 d .
H44 H -0.4673 -0.9429 0.9799 0.025 Uiso 1 1 calc R
C45 C -0.3491(3) -0.8147(4) 0.9273(3) 0.0233(17) Uani 1 1 d .
H45 H -0.3138 -0.8130 0.9646 0.028 Uiso 1 1 calc R
C46 C -0.3281(3) -0.7706(3) 0.8862(3) 0.0244(18) Uani 1 1 d .
H46 H -0.2830 -0.7474 0.9042 0.029 Uiso 1 1 calc R
C47 C -0.3896(3) -0.7144(3) 0.7407(3) 0.0233(17) Uani 1 1 d .
H47 H -0.3504 -0.6864 0.7399 0.028 Uiso 1 1 calc R
C48 C -0.4480(3) -0.7197(3) 0.6831(3) 0.0207(16) Uani 1 1 d .
H48 H -0.4350 -0.6968 0.6552 0.025 Uiso 1 1 calc R
C49 C -0.6270(3) -0.7948(3) 0.6094(3) 0.0228(17) Uani 1 1 d .
H49 H -0.6410 -0.7790 0.5715 0.027 Uiso 1 1 calc R
C50 C -0.6839(3) -0.8386(4) 0.6189(3) 0.0232(17) Uani 1 1 d .
H50 H -0.7257 -0.8438 0.5855 0.028 Uiso 1 1 calc R
C51 C -0.6313(3) -1.0052(3) 0.7371(3) 0.0192(16) Uani 1 1 d .
C52 C -0.6009(3) -1.0442(3) 0.8308(3) 0.0213(16) Uani 1 1 d .
H52A H -0.6283 -1.0639 0.8501 0.026 Uiso 1 1 calc R
H52B H -0.5773 -1.0819 0.8205 0.026 Uiso 1 1 calc R
C53 C -0.4852(3) -0.9938(3) 0.8687(3) 0.0200(16) Uani 1 1 d .
C54 C -0.3734(3) -0.9435(4) 0.9269(3) 0.0251(18) Uani 1 1 d .
H54A H -0.3529 -0.9834 0.9164 0.030 Uiso 1 1 calc R
H54B H -0.3529 -0.9399 0.9665 0.030 Uiso 1 1 calc R
C55 C -0.3476(3) -0.8844(3) 0.8556(3) 0.0254(18) Uani 1 1 d .
C56 C -0.3104(3) -0.8066(4) 0.7994(3) 0.0224(16) Uani 1 1 d .
H56A H -0.2750 -0.7707 0.8081 0.027 Uiso 1 1 calc R
H56B H -0.2911 -0.8478 0.7895 0.027 Uiso 1 1 calc R
C57 C -0.4102(3) -0.8294(3) 0.7150(3) 0.0211(16) Uani 1 1 d .
C58 C -0.5016(3) -0.8246(3) 0.6249(3) 0.0227(16) Uani 1 1 d .
H58A H -0.5076 -0.7935 0.5946 0.027 Uiso 1 1 calc R
H58B H -0.4795 -0.8664 0.6189 0.027 Uiso 1 1 calc R
C59 C -0.5820(3) -0.9027(3) 0.6423(2) 0.0209(16) Uani 1 1 d .
C60 C -0.6842(3) -0.9654(3) 0.6428(3) 0.0230(17) Uani 1 1 d .
H60A H -0.6620 -1.0050 0.6334 0.028 Uiso 1 1 calc R
H60B H -0.7321 -0.9634 0.6169 0.028 Uiso 1 1 calc R
N1 N -0.9647(3) -0.5237(3) 0.6316(2) 0.0244(15) Uani 1 1 d .
N2 N -1.0555(3) -0.5862(3) 0.6240(2) 0.0219(14) Uani 1 1 d .
N3 N -1.1149(3) -0.6330(3) 0.6789(2) 0.0250(15) Uani 1 1 d .
N4 N -1.1251(3) -0.6393(3) 0.7565(2) 0.0205(14) Uani 1 1 d .
N5 N -1.0741(3) -0.6032(3) 0.8512(2) 0.0239(14) Uani 1 1 d .
N6 N -0.9874(3) -0.5409(3) 0.9058(3) 0.0301(17) Uani 1 1 d .
N7 N -0.8927(3) -0.4646(3) 0.9145(2) 0.0235(14) Uani 1 1 d .
N8 N -0.8353(3) -0.4243(3) 0.8657(3) 0.0274(16) Uani 1 1 d .
N9 N -0.8241(3) -0.4165(3) 0.7790(2) 0.0248(15) Uani 1 1 d .
N10 N -0.8716(3) -0.4567(3) 0.6946(2) 0.0253(15) Uani 1 1 d .
N11 N -0.8921(3) -0.6249(3) 0.6614(3) 0.0285(16) Uani 1 1 d .
N12 N -0.9839(3) -0.6908(3) 0.6478(2) 0.0259(15) Uani 1 1 d .
N13 N -1.0515(3) -0.7418(3) 0.6944(2) 0.0211(14) Uani 1 1 d .
N14 N -1.0529(3) -0.7422(3) 0.7775(2) 0.0242(15) Uani 1 1 d .
N15 N -0.9974(3) -0.7020(3) 0.8705(3) 0.0297(16) Uani 1 1 d .
N16 N -0.9124(3) -0.6409(3) 0.9303(2) 0.0300(16) Uani 1 1 d .
N17 N -0.8189(3) -0.5661(3) 0.9324(2) 0.0206(14) Uani 1 1 d .
N18 N -0.7524(3) -0.5186(3) 0.8941(2) 0.0187(13) Uani 1 1 d .
N19 N -0.7454(3) -0.5157(3) 0.8035(2) 0.0222(15) Uani 1 1 d .
N20 N -0.7974(3) -0.5572(3) 0.7219(2) 0.0245(15) Uani 1 1 d .
N21 N -0.7290(3) -0.8720(3) 0.7241(2) 0.0203(14) Uani 1 1 d .
N22 N -0.7006(3) -0.9121(3) 0.8082(2) 0.0252(15) Uani 1 1 d .
N23 N -0.6051(3) -0.9060(3) 0.8952(2) 0.0252(15) Uani 1 1 d .
N24 N -0.5035(3) -0.8572(3) 0.9340(2) 0.0198(14) Uani 1 1 d .
N25 N -0.4141(3) -0.7847(3) 0.9235(2) 0.0224(14) Uani 1 1 d .
N26 N -0.3847(3) -0.7222(3) 0.8666(2) 0.0237(14) Uani 1 1 d .
N27 N -0.4222(3) -0.6827(3) 0.7736(2) 0.0251(15) Uani 1 1 d .
N28 N -0.5052(3) -0.6850(3) 0.6917(2) 0.0253(15) Uani 1 1 d .
N29 N -0.6181(3) -0.7378(3) 0.6481(2) 0.0206(13) Uani 1 1 d .
N30 N -0.6981(3) -0.8018(3) 0.6607(2) 0.0231(15) Uani 1 1 d .
N31 N -0.6840(3) -0.9750(3) 0.6971(2) 0.0229(14) Uani 1 1 d .
N32 N -0.6474(3) -1.0106(3) 0.7818(2) 0.0250(15) Uani 1 1 d .
N33 N -0.5496(3) -0.9987(3) 0.8669(2) 0.0205(13) Uani 1 1 d .
N34 N -0.4467(3) -0.9546(3) 0.9106(2) 0.0200(14) Uani 1 1 d .
N35 N -0.3562(3) -0.8828(3) 0.9036(2) 0.0246(15) Uani 1 1 d .
N36 N -0.3254(3) -0.8212(3) 0.8478(2) 0.0228(15) Uani 1 1 d .
N37 N -0.3691(3) -0.7851(3) 0.7539(2) 0.0248(15) Uani 1 1 d .
N38 N -0.4566(3) -0.7928(3) 0.6742(2) 0.0260(15) Uani 1 1 d .
N39 N -0.5682(3) -0.8416(3) 0.6253(2) 0.0229(14) Uani 1 1 d .
N40 N -0.6487(3) -0.9040(3) 0.6377(2) 0.0260(16) Uani 1 1 d .
O1 O -1.0497(2) -0.4764(2) 0.65710(19) 0.0257(13) Uani 1 1 d .
O2 O -1.1282(2) -0.5327(2) 0.71979(19) 0.0229(12) Uani 1 1 d .
O3 O -1.0667(3) -0.4903(3) 0.8293(2) 0.0296(14) Uani 1 1 d .
O4 O -0.9513(2) -0.4007(2) 0.83602(19) 0.0243(12) Uani 1 1 d .
O5 O -0.9394(2) -0.3972(2) 0.73101(19) 0.0213(12) Uani 1 1 d .
O6 O -0.7589(2) -0.6360(2) 0.8968(2) 0.0275(13) Uani 1 1 d .
O7 O -0.7481(2) -0.6320(3) 0.79279(19) 0.0249(12) Uani 1 1 d .
O8 O -0.8789(2) -0.7256(2) 0.7089(2) 0.0245(13) Uani 1 1 d .
O9 O -0.9655(2) -0.8024(2) 0.7608(2) 0.0218(12) Uani 1 1 d .
O10 O -0.8846(3) -0.7334(3) 0.8870(2) 0.0341(14) Uani 1 1 d .
O11 O -0.7098(2) -0.7964(3) 0.79364(19) 0.0252(9) Uani 1 1 d .
O12 O -0.5995(2) -0.7879(2) 0.9005(2) 0.0268(13) Uani 1 1 d .
O13 O -0.4822(2) -0.6928(3) 0.8819(2) 0.0305(14) Uani 1 1 d .
O14 O -0.5215(2) -0.6219(3) 0.76097(19) 0.0252(9) Uani 1 1 d .
O15 O -0.6659(2) -0.7009(2) 0.70834(19) 0.0245(12) Uani 1 1 d .
O16 O -0.5402(2) -0.9502(2) 0.65829(19) 0.0247(12) Uani 1 1 d .
O17 O -0.5779(2) -1.0288(2) 0.73371(19) 0.0241(12) Uani 1 1 d .
O18 O -0.4623(2) -1.0228(2) 0.83670(17) 0.0224(12) Uani 1 1 d .
O19 O -0.3541(2) -0.9337(2) 0.82675(19) 0.0255(13) Uani 1 1 d .
O20 O -0.4021(2) -0.8920(2) 0.7170(2) 0.0252(13) Uani 1 1 d .

loop_
_atom_site_aniso_label
_atom_site_aniso_U_11
_atom_site_aniso_U_22
_atom_site_aniso_U_33
_atom_site_aniso_U_23
_atom_site_aniso_U_13
_atom_site_aniso_U_12
O1W 0.037(2) 0.012(2) 0.037(2) 0.0046(18) 0.0178(19) 0.0042(18)
O2W 0.026(2) 0.022(2) 0.029(2) 0.0013(19) 0.0095(18) 0.0005(18)
O3W 0.025(2) 0.023(2) 0.033(2) -0.0042(19) 0.0123(18) -0.0003(18)
O4W 0.024(2) 0.014(2) 0.042(3) -0.0002(19) 0.0100(19) -0.0013(17)
O5W 0.048(2) 0.020(2) 0.032(2) 0.0013(18) 0.0278(18) -0.005(2)
O6W 0.026(2) 0.023(2) 0.042(3) 0.001(2) 0.001(2) 0.006(2)
O7W 0.033(3) 0.036(3) 0.046(3) -0.014(3) 0.002(2) 0.005(2)
O8W 0.117(4) 0.040(4) 0.067(3) 0.013(3) 0.070(3) 0.007(3)
Cl3 0.106(5) 0.114(6) 0.089(4) 0.021(4) 0.041(4) 0.031(4)
Cl4 0.162(6) 0.247(9) 0.087(5) 0.041(6) 0.003(5) -0.129(6)
Cl5 0.113(5) 0.245(12) 0.300(12) 0.138(10) 0.125(6) 0.091(6)
Cl6 0.40(3) 0.177(13) 0.074(7) -0.013(8) 0.001(11) 0.046(16)
N41 0.103(4) 0.080(5) 0.051(3) -0.014(3) 0.043(3) 0.007(4)
N42 0.103(4) 0.080(5) 0.051(3) -0.014(3) 0.043(3) 0.007(4)
N43 0.058(5) 0.123(8) 0.084(6) -0.062(6) 0.025(4) -0.018(5)
N44 0.111(10) 0.026(5) 0.29(2) 0.019(9) 0.038(12) -0.001(6)
N45 0.144(9) 0.133(14) 0.269(16) -0.044(12) 0.133(9) 0.004(10)
O21 0.226(6) 0.057(5) 0.078(3) -0.004(3) 0.120(3) -0.017(5)
O22 0.374(11) 0.043(4) 0.111(5) 0.029(4) 0.160(5) 0.074(6)
O23 0.199(12) 0.097(8) 0.076(6) 0.030(6) 0.041(7) 0.015(8)
O24 0.232(9) 0.245(12) 0.084(6) 0.064(7) 0.084(6) 0.167(8)
O25 0.124(7) 0.276(17) 0.213(15) -0.043(14) 0.076(9) -0.114(9)
O26 0.124(8) 0.306(17) 0.042(5) 0.066(7) 0.017(5) 0.072(10)
O27 0.127(7) 0.187(11) 0.078(6) -0.034(6) 0.036(5) 0.063(7)
O28 0.144(8) 0.100(7) 0.112(7) -0.034(6) 0.057(6) 0.009(7)
O29 0.067(6) 0.376(14) 0.176(8) -0.206(8) -0.002(6) 0.034(8)
O30 0.065(4) 0.079(4) 0.081(5) 0.048(4) -0.008(4) -0.038(4)
O31 0.073(4) 0.134(9) 0.126(7) 0.033(6) 0.061(4) 0.033(5)
O32 0.157(13) 0.264(15) 0.247(15) -0.182(11) 0.039(11) -0.024(13)
O33 0.149(8) 0.348(16) 0.217(10) -0.094(12) 0.060(8) -0.049(10)
O34 0.149(8) 0.348(16) 0.217(10) -0.094(12) 0.060(8) -0.049(10)
O35 0.149(8) 0.348(16) 0.217(10) -0.094(12) 0.060(8) -0.049(10)
Sm1 0.02127(13) 0.01478(15) 0.02232(14) 0.00083(11) 0.01191(11) -0.00160(11)
Sm2 0.01922(13) 0.01337(14) 0.02049(14) 0.00043(11) 0.00812(11) 0.00344(11)
Sm3 0.01612(13) 0.01570(15) 0.02609(16) -0.00008(12) 0.00521(12) 0.00279(11)
Cl1 0.0345(7) 0.0205(7) 0.0277(7) 0.0011(6) 0.0153(6) -0.0047(6)
Cl2 0.0288(7) 0.0188(7) 0.0352(8) 0.0026(6) 0.0096(6) 0.0060(6)
C1 0.018(3) 0.018(3) 0.021(3) 0.008(2) 0.003(2) 0.004(2)
C2 0.021(3) 0.022(3) 0.026(3) -0.002(3) -0.004(3) 0.004(3)
C3 0.006(2) 0.028(3) 0.027(3) -0.004(3) -0.006(2) -0.004(2)
C4 0.025(3) 0.021(3) 0.046(4) 0.003(3) 0.016(3) 0.004(3)
C5 0.041(3) 0.028(4) 0.026(3) 0.003(3) 0.020(3) 0.004(3)
C6 0.031(3) 0.025(3) 0.020(3) -0.001(3) 0.005(3) 0.006(3)
C7 0.022(3) 0.016(3) 0.030(3) -0.009(2) 0.010(2) 0.004(2)
C8 0.015(3) 0.016(3) 0.032(3) -0.002(3) 0.002(2) 0.001(2)
C9 0.030(3) 0.015(3) 0.024(3) 0.009(2) 0.005(3) -0.003(3)
C10 0.042(3) 0.016(3) 0.024(3) 0.013(2) 0.015(3) 0.000(3)
C11 0.025(3) 0.025(3) 0.021(3) -0.003(2) 0.012(2) 0.004(3)
C12 0.025(3) 0.029(3) 0.019(3) 0.000(3) 0.002(2) 0.006(3)
C13 0.020(3) 0.018(3) 0.033(3) -0.006(3) 0.008(2) -0.004(2)
C14 0.018(3) 0.018(3) 0.043(4) -0.002(3) 0.010(3) 0.003(2)
C15 0.033(3) 0.024(3) 0.035(3) -0.005(3) 0.020(3) -0.003(3)
C16 0.039(3) 0.018(3) 0.034(3) 0.005(3) 0.019(3) 0.008(3)
C17 0.028(3) 0.019(3) 0.020(3) -0.010(2) 0.002(2) 0.002(3)
C18 0.028(3) 0.009(3) 0.026(3) -0.008(2) 0.002(3) 0.006(2)
C19 0.023(3) 0.018(3) 0.028(3) -0.001(3) 0.009(2) -0.004(2)
C20 0.018(3) 0.027(3) 0.029(3) 0.005(3) 0.012(2) -0.002(2)
C21 0.024(3) 0.016(3) 0.018(3) -0.001(2) 0.004(2) 0.002(2)
C22 0.026(3) 0.017(3) 0.023(3) -0.001(2) 0.008(2) 0.002(2)
C23 0.014(2) 0.024(3) 0.022(3) -0.006(2) 0.006(2) -0.005(2)
C24 0.034(3) 0.020(3) 0.026(3) 0.002(3) 0.016(2) 0.000(3)
C25 0.036(3) 0.016(3) 0.034(3) 0.000(3) 0.022(2) 0.003(3)
C26 0.026(3) 0.021(3) 0.024(3) -0.006(3) 0.004(3) 0.006(3)
C27 0.022(3) 0.019(3) 0.023(3) -0.004(2) 0.005(2) 0.004(2)
C28 0.030(3) 0.009(3) 0.018(3) -0.003(2) 0.003(2) -0.001(2)
C29 0.012(2) 0.019(3) 0.031(3) -0.002(2) 0.013(2) 0.002(2)
C30 0.022(3) 0.023(3) 0.031(3) 0.004(3) 0.014(2) 0.006(2)
C31 0.011(2) 0.021(3) 0.023(3) -0.006(2) 0.012(2) -0.003(2)
C32 0.017(2) 0.026(3) 0.034(3) 0.003(3) 0.015(2) 0.003(2)
C33 0.016(2) 0.020(3) 0.017(3) 0.004(2) 0.006(2) 0.000(2)
C34 0.019(3) 0.019(3) 0.020(3) -0.010(2) -0.001(2) 0.003(2)
C35 0.027(3) 0.011(3) 0.028(3) -0.002(2) 0.005(3) 0.000(2)
C36 0.021(3) 0.016(3) 0.025(3) -0.002(2) 0.006(2) -0.002(2)
C37 0.043(3) 0.012(3) 0.014(3) 0.001(2) 0.012(2) -0.011(3)
C38 0.026(3) 0.016(3) 0.026(3) 0.005(2) 0.011(2) 0.001(2)
C39 0.024(3) 0.017(3) 0.023(3) -0.005(3) 0.000(2) -0.002(2)
C40 0.017(3) 0.025(3) 0.021(3) 0.001(3) -0.001(2) 0.003(2)
C41 0.019(3) 0.021(3) 0.026(3) -0.008(3) 0.003(2) -0.005(2)
C42 0.018(3) 0.018(3) 0.026(3) -0.003(2) 0.009(2) -0.003(2)
C43 0.034(3) 0.015(3) 0.019(3) 0.004(2) 0.015(2) 0.008(2)
C44 0.025(3) 0.024(3) 0.014(3) 0.003(2) 0.008(2) 0.009(2)
C45 0.019(3) 0.025(3) 0.023(3) -0.004(3) 0.003(2) -0.001(2)
C46 0.022(3) 0.014(3) 0.032(3) -0.001(3) 0.005(3) 0.001(2)
C47 0.025(3) 0.014(3) 0.035(3) -0.005(2) 0.015(2) -0.007(2)
C48 0.015(2) 0.020(3) 0.032(3) 0.004(2) 0.015(2) 0.001(2)
C49 0.030(3) 0.020(3) 0.020(3) -0.009(2) 0.011(2) -0.004(3)
C50 0.025(3) 0.026(3) 0.019(3) 0.000(3) 0.008(2) 0.003(3)
C51 0.021(3) 0.012(3) 0.025(3) -0.007(2) 0.009(2) -0.007(2)
C52 0.025(3) 0.023(3) 0.019(3) 0.007(2) 0.011(2) 0.002(2)
C53 0.025(3) 0.010(3) 0.023(3) 0.008(2) 0.007(2) 0.007(2)
C54 0.023(3) 0.024(3) 0.022(3) 0.005(3) 0.001(2) 0.014(3)
C55 0.018(3) 0.014(3) 0.039(4) 0.000(3) 0.006(3) -0.003(2)
C56 0.011(2) 0.030(3) 0.029(3) -0.003(3) 0.011(2) 0.000(2)
C57 0.021(2) 0.020(3) 0.029(3) -0.003(2) 0.017(2) -0.007(2)
C58 0.032(3) 0.016(3) 0.023(3) -0.003(2) 0.014(2) 0.005(2)
C59 0.026(3) 0.022(3) 0.013(3) -0.007(2) 0.006(2) -0.002(2)
C60 0.027(3) 0.017(3) 0.020(3) -0.005(2) 0.002(2) 0.001(3)
N1 0.036(3) 0.013(2) 0.027(3) 0.001(2) 0.015(2) 0.000(2)
N2 0.023(2) 0.018(3) 0.024(3) 0.004(2) 0.008(2) -0.001(2)
N3 0.020(2) 0.019(3) 0.034(3) 0.005(2) 0.008(2) -0.001(2)
N4 0.024(2) 0.010(2) 0.029(3) -0.001(2) 0.012(2) 0.0024(19)
N5 0.028(2) 0.021(3) 0.026(3) -0.002(2) 0.015(2) 0.000(2)
N6 0.037(3) 0.019(3) 0.029(3) -0.004(2) 0.006(2) 0.003(2)
N7 0.031(3) 0.024(3) 0.016(2) 0.002(2) 0.009(2) 0.009(2)
N8 0.033(3) 0.011(2) 0.034(3) 0.001(2) 0.008(2) 0.000(2)
N9 0.018(2) 0.020(3) 0.032(3) -0.003(2) 0.004(2) 0.004(2)
N10 0.027(3) 0.027(3) 0.021(3) 0.002(2) 0.008(2) 0.007(2)
N11 0.027(3) 0.021(3) 0.035(3) 0.001(2) 0.008(2) 0.001(2)
N12 0.031(3) 0.014(3) 0.036(3) 0.004(2) 0.015(2) 0.003(2)
N13 0.020(2) 0.020(3) 0.026(3) -0.002(2) 0.0109(19) 0.004(2)
N14 0.025(2) 0.019(3) 0.029(3) 0.005(2) 0.011(2) 0.002(2)
N15 0.035(3) 0.022(3) 0.039(3) -0.004(2) 0.023(2) 0.005(2)
N16 0.038(3) 0.036(3) 0.022(3) -0.001(2) 0.019(2) 0.004(3)
N17 0.023(2) 0.017(3) 0.025(2) -0.002(2) 0.0124(19) 0.005(2)
N18 0.021(2) 0.018(2) 0.021(2) -0.002(2) 0.0119(18) 0.0049(19)
N19 0.024(2) 0.015(3) 0.023(3) 0.000(2) 0.004(2) 0.002(2)
N20 0.031(3) 0.015(2) 0.029(3) 0.013(2) 0.014(2) 0.006(2)
N21 0.021(2) 0.011(2) 0.028(3) -0.003(2) 0.009(2) -0.0006(19)
N22 0.020(2) 0.018(3) 0.035(3) -0.008(2) 0.008(2) 0.002(2)
N23 0.024(2) 0.016(3) 0.034(3) -0.001(2) 0.009(2) 0.004(2)
N24 0.025(2) 0.018(3) 0.016(2) 0.002(2) 0.0076(19) 0.005(2)
N25 0.027(2) 0.017(3) 0.024(2) 0.002(2) 0.011(2) 0.003(2)
N26 0.019(2) 0.022(3) 0.034(3) 0.006(2) 0.014(2) 0.003(2)
N27 0.026(3) 0.016(2) 0.027(3) -0.016(2) 0.003(2) 0.000(2)
N28 0.032(3) 0.018(3) 0.028(3) 0.001(2) 0.015(2) 0.001(2)
N29 0.024(2) 0.018(2) 0.025(2) -0.003(2) 0.0152(19) 0.002(2)
N30 0.023(2) 0.018(3) 0.027(3) -0.001(2) 0.008(2) -0.004(2)
N31 0.023(2) 0.026(3) 0.023(2) -0.003(2) 0.0116(19) -0.001(2)
N32 0.026(3) 0.021(3) 0.028(3) 0.004(2) 0.010(2) 0.004(2)
N33 0.032(2) 0.014(2) 0.021(2) 0.0016(19) 0.0171(19) 0.004(2)
N34 0.032(3) 0.013(2) 0.014(2) 0.0005(19) 0.0084(19) 0.005(2)
N35 0.025(3) 0.021(3) 0.026(3) -0.005(2) 0.008(2) 0.002(2)
N36 0.025(2) 0.015(2) 0.028(3) 0.001(2) 0.009(2) -0.003(2)
N37 0.024(2) 0.018(3) 0.034(3) -0.006(2) 0.013(2) -0.003(2)
N38 0.038(3) 0.008(2) 0.033(3) -0.006(2) 0.015(2) -0.004(2)
N39 0.033(3) 0.018(3) 0.017(2) -0.002(2) 0.009(2) 0.005(2)
N40 0.026(3) 0.019(3) 0.026(3) 0.002(2) 0.002(2) 0.002(2)
O1 0.029(2) 0.022(2) 0.025(2) 0.0028(19) 0.0082(18) 0.0062(19)
O2 0.024(2) 0.014(2) 0.031(2) -0.0042(18) 0.0097(17) 0.0009(17)
O3 0.036(2) 0.019(2) 0.032(2) 0.000(2) 0.010(2) 0.0061(19)
O4 0.025(2) 0.020(2) 0.025(2) 0.0003(18) 0.0068(17) 0.0072(18)
O5 0.0184(19) 0.016(2) 0.029(2) 0.0036(17) 0.0086(16) 0.0092(16)
O6 0.032(2) 0.021(2) 0.031(2) -0.0043(19) 0.0136(18) 0.0047(19)
O7 0.023(2) 0.026(2) 0.024(2) 0.0055(19) 0.0069(17) 0.0070(18)
O8 0.026(2) 0.011(2) 0.034(2) 0.0023(18) 0.0087(18) 0.0000(17)
O9 0.025(2) 0.0050(18) 0.034(2) -0.0023(17) 0.0090(17) -0.0028(16)
O10 0.041(2) 0.022(2) 0.047(3) -0.003(2) 0.025(2) 0.002(2)
O11 0.0132(13) 0.0323(18) 0.0285(16) -0.0112(14) 0.0060(12) 0.0009(13)
O12 0.033(2) 0.019(2) 0.028(2) 0.0036(19) 0.0119(18) 0.0096(19)
O13 0.022(2) 0.027(3) 0.041(3) 0.001(2) 0.0108(19) 0.0052(19)
O14 0.0132(13) 0.0323(18) 0.0285(16) -0.0112(14) 0.0060(12) 0.0009(13)
O15 0.035(2) 0.018(2) 0.022(2) -0.0023(18) 0.0126(17) -0.0019(18)
O16 0.030(2) 0.021(2) 0.026(2) -0.0017(18) 0.0138(17) 0.0002(18)
O17 0.0231(19) 0.023(2) 0.031(2) -0.0035(18) 0.0155(16) 0.0060(18)
O18 0.035(2) 0.023(2) 0.0138(18) -0.0012(17) 0.0148(16) 0.0026(18)
O19 0.032(2) 0.020(2) 0.021(2) -0.0068(18) 0.0052(18) 0.0019(19)
O20 0.029(2) 0.012(2) 0.033(2) -0.0010(18) 0.0105(18) 0.0008(18)

loop_
_atom_type_symbol
_atom_type_description
_atom_type_scat_dispersion_real
_atom_type_scat_dispersion_imag
_atom_type_scat_source
C C 0.0033 0.0016 'International Tables Vol C Tables 4.2.6.8 and 6.1.1.4'
H H 0.0000 0.0000 'International Tables Vol C Tables 4.2.6.8 and 6.1.1.4'
N N 0.0061 0.0033 'International Tables Vol C Tables 4.2.6.8 and 6.1.1.4'
O O 0.0106 0.0060 'International Tables Vol C Tables 4.2.6.8 and 6.1.1.4'
Sm Sm -0.1638 3.4418 'International Tables Vol C Tables 4.2.6.8 and 6.1.1.4'
Cl Cl 0.1484 0.1585 'International Tables Vol C Tables 4.2.6.8 and 6.1.1.4'

loop_
_geom_angle_atom_site_label_1
_geom_angle_atom_site_label_2
_geom_angle_atom_site_label_3
_geom_angle
_geom_angle_site_symmetry_1
_geom_angle_site_symmetry_3
O21 N41 O23 128.6(12) . .
O21 N41 O22 104.0(10) . .
O23 N41 O22 127.3(12) . .
O26 N42 O24 119.6(13) . .
O26 N42 O25 114.6(14) . .
O24 N42 O25 125.9(15) . .
O27 N43 O28 115.2(2) . .
O27 N43 O29 122.2(5) . .
O28 N43 O29 122.5(5) . .
O30 N44 O32 112.3(2) . .
O30 N44 O31 118.1(3) . .
O32 N44 O31 129.6(4) . .
O35 N45 O33 111.6(6) . .
O35 N45 O34 124.3(7) . .
O33 N45 O34 124.1(9) . .
O5W Sm1 O18 139.08(16) . 2_456
O5W Sm1 O4W 70.43(17) . .
O18 Sm1 O4W 78.33(18) 2_456 .
O5W Sm1 O16 68.24(16) . 2_456
O18 Sm1 O16 137.99(16) 2_456 2_456
O4W Sm1 O16 138.63(18) . 2_456
O5W Sm1 O20 73.17(17) . 2_456
O18 Sm1 O20 136.46(15) 2_456 2_456
O4W Sm1 O20 94.65(16) . 2_456
O16 Sm1 O20 71.75(15) 2_456 2_456
O5W Sm1 O17 106.68(16) . 2_456
O18 Sm1 O17 71.29(15) 2_456 2_456
O4W Sm1 O17 125.93(16) . 2_456
O16 Sm1 O17 69.47(16) 2_456 2_456
O20 Sm1 O17 137.66(15) 2_456 2_456
O5W Sm1 O19 113.01(17) . 2_456
O18 Sm1 O19 71.50(16) 2_456 2_456
O4W Sm1 O19 61.48(15) . 2_456
O16 Sm1 O19 136.28(16) 2_456 2_456
O20 Sm1 O19 67.63(16) 2_456 2_456
O17 Sm1 O19 138.72(17) 2_456 2_456
O5W Sm1 O14 67.76(17) . .
O18 Sm1 O14 76.02(16) 2_456 .
O4W Sm1 O14 66.64(14) . .
O16 Sm1 O14 98.86(14) 2_456 .
O20 Sm1 O14 140.40(17) 2_456 .
O17 Sm1 O14 63.25(15) 2_456 .
O19 Sm1 O14 122.73(14) 2_456 .
O5W Sm1 Cl1 141.55(12) . .
O18 Sm1 Cl1 79.11(12) 2_456 .
O4W Sm1 Cl1 138.39(12) . .
O16 Sm1 Cl1 78.51(12) 2_456 .
O20 Sm1 Cl1 78.62(12) 2_456 .
O17 Sm1 Cl1 77.70(12) 2_456 .
O19 Sm1 Cl1 78.35(12) 2_456 .
O14 Sm1 Cl1 138.62(12) . .
O7 Sm2 O12 143.48(19) . .
O7 Sm2 O6 73.94(18) . .
O12 Sm2 O6 136.35(17) . .
O7 Sm2 O11 87.82(17) . .
O12 Sm2 O11 75.30(16) . .
O6 Sm2 O11 142.95(15) . .
O7 Sm2 O7W 104.70(18) . .
O12 Sm2 O7W 74.78(18) . .
O6 Sm2 O7W 73.00(19) . .
O11 Sm2 O7W 143.82(19) . .
O7 Sm2 O8W 140.0(2) . .
O12 Sm2 O8W 76.2(2) . .
O6 Sm2 O8W 74.3(2) . .
O11 Sm2 O8W 103.6(2) . .
O7W Sm2 O8W 88.5(2) . .
O7 Sm2 O3W 74.22(16) . .
O12 Sm2 O3W 126.71(16) . .
O6 Sm2 O3W 73.87(17) . .
O11 Sm2 O3W 70.18(16) . .
O7W Sm2 O3W 145.7(2) . .
O8W Sm2 O3W 74.1(2) . .
O7 Sm2 O2W 69.29(16) . .
O12 Sm2 O2W 75.04(17) . .
O6 Sm2 O2W 124.88(17) . .
O11 Sm2 O2W 74.72(17) . .
O7W Sm2 O2W 78.3(2) . .
O8W Sm2 O2W 150.6(2) . .
O3W Sm2 O2W 129.54(16) . .
O6W Sm3 O4 139.14(17) . .
O6W Sm3 O1W 70.70(18) . .
O4 Sm3 O1W 78.62(16) . .
O6W Sm3 O2 73.21(16) . .
O4 Sm3 O2 136.41(16) . .
O1W Sm3 O2 93.77(16) . .
O6W Sm3 O5 106.00(18) . .
O4 Sm3 O5 71.33(16) . .
O1W Sm3 O5 126.16(16) . .
O2 Sm3 O5 138.21(16) . .
O6W Sm3 O1 67.39(18) . .
O4 Sm3 O1 138.15(17) . .
O1W Sm3 O1 138.03(15) . .
O2 Sm3 O1 72.28(17) . .
O5 Sm3 O1 69.44(16) . .
O6W Sm3 O3 114.38(19) . .
O4 Sm3 O3 70.77(16) . .
O1W Sm3 O3 61.71(16) . .
O2 Sm3 O3 68.00(16) . .
O5 Sm3 O3 138.00(15) . .
O1 Sm3 O3 136.95(16) . .
O6W Sm3 O9 67.49(15) . 2_356
O4 Sm3 O9 75.46(14) . 2_356
O1W Sm3 O9 64.97(16) . 2_356
O2 Sm3 O9 139.59(13) . 2_356
O5 Sm3 O9 64.80(15) . 2_356
O1 Sm3 O9 100.12(16) . 2_356
O3 Sm3 O9 120.80(16) . 2_356
O6W Sm3 Cl2 141.47(13) . .
O4 Sm3 Cl2 79.06(11) . .
O1W Sm3 Cl2 138.24(12) . .
O2 Sm3 Cl2 79.02(11) . .
O5 Sm3 Cl2 77.94(11) . .
O1 Sm3 Cl2 79.11(11) . .
O3 Sm3 Cl2 77.74(12) . .
O9 Sm3 Cl2 139.86(11) 2_356 .
O1 C1 N2 126.1(7) . .
O1 C1 N1 125.8(6) . .
N2 C1 N1 108.1(6) . .
N2 C2 N3 112.6(5) . .
N2 C2 H2A 109.1 . .
N3 C2 H2A 109.1 . .
N2 C2 H2B 109.1 . .
N3 C2 H2B 109.1 . .
H2A C2 H2B 107.8 . .
O2 C3 N4 125.9(7) . .
O2 C3 N3 125.2(7) . .
N4 C3 N3 108.9(6) . .
N5 C4 N4 113.0(6) . .
N5 C4 H4A 109.0 . .
N4 C4 H4A 109.0 . .
N5 C4 H4B 109.0 . .
N4 C4 H4B 109.0 . .
H4A C4 H4B 107.8 . .
O3 C5 N5 125.6(6) . .
O3 C5 N6 125.3(7) . .
N5 C5 N6 109.0(6) . .
N6 C6 N7 113.1(6) . .
N6 C6 H6A 109.0 . .
N7 C6 H6A 109.0 . .
N6 C6 H6B 109.0 . .
N7 C6 H6B 109.0 . .
H6A C6 H6B 107.8 . .
O4 C7 N8 124.6(7) . .
O4 C7 N7 126.4(7) . .
N8 C7 N7 109.0(5) . .
N9 C8 N8 114.2(6) . .
N9 C8 H8A 108.7 . .
N8 C8 H8A 108.7 . .
N9 C8 H8B 108.7 . .
N8 C8 H8B 108.7 . .
H8A C8 H8B 107.6 . .
O5 C9 N9 124.0(7) . .
O5 C9 N10 125.2(6) . .
N9 C9 N10 110.7(6) . .
N1 C10 N10 112.4(6) . .
N1 C10 H10A 109.1 . .
N10 C10 H10A 109.1 . .
N1 C10 H10B 109.1 . .
N10 C10 H10B 109.1 . .
H10A C10 H10B 107.9 . .
N1 C11 N11 113.4(5) . .
N1 C11 C12 101.7(6) . .
N11 C11 C12 102.8(6) . .
N1 C11 H11 112.7 . .
N11 C11 H11 112.7 . .
C12 C11 H11 112.7 . .
N2 C12 N12 115.4(6) . .
N2 C12 C11 103.4(6) . .
N12 C12 C11 102.8(5) . .
N2 C12 H12 111.5 . .
N12 C12 H12 111.5 . .
C11 C12 H12 111.5 . .
N3 C13 N13 114.9(6) . .
N3 C13 C14 102.0(6) . .
N13 C13 C14 103.5(5) . .
N3 C13 H13 111.9 . .
N13 C13 H13 111.9 . .
C14 C13 H13 111.9 . .
N4 C14 N14 115.8(5) . .
N4 C14 C13 103.1(6) . .
N14 C14 C13 103.9(6) . .
N4 C14 H14 111.1 . .
N14 C14 H14 111.1 . .
C13 C14 H14 111.1 . .
N15 C15 N5 113.6(6) . .
N15 C15 C16 104.2(6) . .
N5 C15 C16 103.2(6) . .
N15 C15 H15 111.8 . .
N5 C15 H15 111.8 . .
C16 C15 H15 111.8 . .
N16 C16 N6 114.5(7) . .
N16 C16 C15 103.5(6) . .
N6 C16 C15 103.5(5) . .
N16 C16 H16 111.6 . .
N6 C16 H16 111.6 . .
C15 C16 H16 111.6 . .
N7 C17 N17 114.5(5) . .
N7 C17 C18 103.9(5) . .
N17 C17 C18 102.3(6) . .
N7 C17 H17 111.8 . .
N17 C17 H17 111.8 . .
C18 C17 H17 111.8 . .
N18 C18 N8 114.1(6) . .
N18 C18 C17 103.9(5) . .
N8 C18 C17 102.7(6) . .
N18 C18 H18 111.8 . .
N8 C18 H18 111.8 . .
C17 C18 H18 111.8 . .
N19 C19 N9 115.2(6) . .
N19 C19 C20 101.9(5) . .
N9 C19 C20 103.1(5) . .
N19 C19 H19 111.9 . .
N9 C19 H19 111.9 . .
C20 C19 H19 111.9 . .
N20 C20 N10 114.8(6) . .
N20 C20 C19 103.6(5) . .
N10 C20 C19 103.9(6) . .
N20 C20 H20 111.4 . .
N10 C20 H20 111.4 . .
C19 C20 H20 111.4 . .
O8 C21 N12 126.5(6) . .
O8 C21 N11 124.8(6) . .
N12 C21 N11 108.7(5) . .
N13 C22 N12 113.6(6) . .
N13 C22 H22A 108.8 . .
N12 C22 H22A 108.8 . .
N13 C22 H22B 108.8 . .
N12 C22 H22B 108.8 . .
H22A C22 H22B 107.7 . .
O9 C23 N13 124.8(7) . .
O9 C23 N14 126.7(6) . .
N13 C23 N14 108.4(5) . .
N15 C24 N14 114.2(6) . .
N15 C24 H24A 108.7 . .
N14 C24 H24A 108.7 . .
N15 C24 H24B 108.7 . .
N14 C24 H24B 108.7 . .
H24A C24 H24B 107.6 . .
O10 C25 N15 124.8(6) . .
O10 C25 N16 125.6(6) . .
N15 C25 N16 109.5(6) . .
N16 C26 N17 112.0(5) . .
N16 C26 H26A 109.2 . .
N17 C26 H26A 109.2 . .
N16 C26 H26B 109.2 . .
N17 C26 H26B 109.2 . .
H26A C26 H26B 107.9 . .
O6 C27 N17 125.4(7) . .
O6 C27 N18 125.2(7) . .
N17 C27 N18 109.3(6) . .
N18 C28 N19 115.0(5) . .
N18 C28 H28A 108.5 . .
N19 C28 H28A 108.5 . .
N18 C28 H28B 108.5 . .
N19 C28 H28B 108.5 . .
H28A C28 H28B 107.5 . .
O7 C29 N19 124.9(6) . .
O7 C29 N20 125.7(6) . .
N19 C29 N20 109.3(6) . .
N11 C30 N20 113.8(6) . .
N11 C30 H30A 108.8 . .
N20 C30 H30A 108.8 . .
N11 C30 H30B 108.8 . .
N20 C30 H30B 108.8 . .
H30A C30 H30B 107.7 . .
O11 C31 N21 124.5(6) . .
O11 C31 N22 124.4(6) . .
N21 C31 N22 111.1(6) . .
N22 C32 N23 113.7(6) . .
N22 C32 H32A 108.8 . .
N23 C32 H32A 108.8 . .
N22 C32 H32B 108.8 . .
N23 C32 H32B 108.8 . .
H32A C32 H32B 107.7 . .
O12 C33 N24 125.4(6) . .
O12 C33 N23 125.6(6) . .
N24 C33 N23 109.0(5) . .
N25 C34 N24 112.7(5) . .
N25 C34 H34A 109.1 . .
N24 C34 H34A 109.1 . .
N25 C34 H34B 109.1 . .
N24 C34 H34B 109.1 . .
H34A C34 H34B 107.8 . .
O13 C35 N26 126.4(7) . .
O13 C35 N25 124.7(7) . .
N26 C35 N25 108.9(6) . .
N27 C36 N26 112.9(5) . .
N27 C36 H36A 109.0 . .
N26 C36 H36A 109.0 . .
N27 C36 H36B 109.0 . .
N26 C36 H36B 109.0 . .
H36A C36 H36B 107.8 . .
O14 C37 N28 128.1(6) . .
O14 C37 N27 122.7(6) . .
N28 C37 N27 108.9(6) . .
N29 C38 N28 114.2(5) . .
N29 C38 H38A 108.7 . .
N28 C38 H38A 108.7 . .
N29 C38 H38B 108.7 . .
N28 C38 H38B 108.7 . .
H38A C38 H38B 107.6 . .
O15 C39 N29 126.6(6) . .
O15 C39 N30 124.0(7) . .
N29 C39 N30 109.4(6) . .
N30 C40 N21 114.3(5) . .
N30 C40 H40A 108.7 . .
N21 C40 H40A 108.7 . .
N30 C40 H40B 108.7 . .
N21 C40 H40B 108.7 . .
H40A C40 H40B 107.6 . .
N31 C41 N21 114.6(6) . .
N31 C41 C42 102.9(5) . .
N21 C41 C42 103.5(5) . .
N31 C41 H41 111.7 . .
N21 C41 H41 111.7 . .
C42 C41 H41 111.7 . .
N32 C42 N22 114.5(5) . .
N32 C42 C41 103.1(6) . .
N22 C42 C41 103.0(5) . .
N32 C42 H42 111.8 . .
N22 C42 H42 111.8 . .
C41 C42 H42 111.8 . .
N23 C43 N33 114.1(5) . .
N23 C43 C44 103.3(5) . .
N33 C43 C44 103.5(6) . .
N23 C43 H43 111.8 . .
N33 C43 H43 111.8 . .
C44 C43 H43 111.8 . .
N24 C44 N34 113.5(6) . .
N24 C44 C43 102.8(5) . .
N34 C44 C43 102.5(5) . .
N24 C44 H44 112.4 . .
N34 C44 H44 112.4 . .
C43 C44 H44 112.4 . .
N25 C45 N35 113.6(5) . .
N25 C45 C46 103.1(5) . .
N35 C45 C46 102.1(6) . .
N25 C45 H45 112.4 . .
N35 C45 H45 112.4 . .
C46 C45 H45 112.4 . .
N36 C46 N26 115.9(5) . .
N36 C46 C45 102.3(5) . .
N26 C46 C45 101.9(6) . .
N36 C46 H46 112.0 . .
N26 C46 H46 112.0 . .
C45 C46 H46 112.0 . .
N27 C47 N37 115.3(6) . .
N27 C47 C48 104.7(5) . .
N37 C47 C48 102.9(5) . .
N27 C47 H47 111.1 . .
N37 C47 H47 111.1 . .
C48 C47 H47 111.1 . .
N38 C48 N28 115.1(6) . .
N38 C48 C47 103.3(5) . .
N28 C48 C47 101.4(5) . .
N38 C48 H48 112.0 . .
N28 C48 H48 112.0 . .
C47 C48 H48 112.0 . .
N39 C49 N29 113.3(5) . .
N39 C49 C50 102.5(5) . .
N29 C49 C50 101.8(6) . .
N39 C49 H49 112.7 . .
N29 C49 H49 112.7 . .
C50 C49 H49 112.7 . .
N30 C50 N40 113.0(6) . .
N30 C50 C49 103.9(5) . .
N40 C50 C49 102.7(5) . .
N30 C50 H50 112.2 . .
N40 C50 H50 112.2 . .
C49 C50 H50 112.2 . .
O17 C51 N31 126.5(7) . .
O17 C51 N32 124.0(6) . .
N31 C51 N32 109.4(6) . .
N33 C52 N32 113.3(5) . .
N33 C52 H52A 108.9 . .
N32 C52 H52A 108.9 . .
N33 C52 H52B 108.9 . .
N32 C52 H52B 108.9 . .
H52A C52 H52B 107.7 . .
O18 C53 N33 125.3(6) . .
O18 C53 N34 124.0(6) . .
N33 C53 N34 110.7(6) . .
N34 C54 N35 113.5(5) . .
N34 C54 H54A 108.9 . .
N35 C54 H54A 108.9 . .
N34 C54 H54B 108.9 . .
N35 C54 H54B 108.9 . .
H54A C54 H54B 107.7 . .
O19 C55 N35 126.6(7) . .
O19 C55 N36 126.2(8) . .
N35 C55 N36 107.1(6) . .
N37 C56 N36 114.0(6) . .
N37 C56 H56A 108.7 . .
N36 C56 H56A 108.7 . .
N37 C56 H56B 108.7 . .
N36 C56 H56B 108.7 . .
H56A C56 H56B 107.6 . .
O20 C57 N38 127.0(6) . .
O20 C57 N37 123.8(6) . .
N38 C57 N37 109.1(6) . .
N39 C58 N38 113.4(6) . .
N39 C58 H58A 108.9 . .
N38 C58 H58A 108.9 . .
N39 C58 H58B 108.9 . .
N38 C58 H58B 108.9 . .
H58A C58 H58B 107.7 . .
O16 C59 N39 124.8(7) . .
O16 C59 N40 125.9(7) . .
N39 C59 N40 109.2(6) . .
N40 C60 N31 113.0(5) . .
N40 C60 H60A 109.0 . .
N31 C60 H60A 109.0 . .
N40 C60 H60B 109.0 . .
N31 C60 H60B 109.0 . .
H60A C60 H60B 107.8 . .
C1 N1 C10 122.9(6) . .
C1 N1 C11 113.1(6) . .
C10 N1 C11 123.9(6) . .
C1 N2 C12 112.9(6) . .
C1 N2 C2 121.4(6) . .
C12 N2 C2 125.4(6) . .
C3 N3 C13 112.0(6) . .
C3 N3 C2 122.8(6) . .
C13 N3 C2 123.6(6) . .
C3 N4 C14 113.6(6) . .
C3 N4 C4 124.4(6) . .
C14 N4 C4 121.9(6) . .
C5 N5 C4 122.1(6) . .
C5 N5 C15 112.1(5) . .
C4 N5 C15 125.8(6) . .
C5 N6 C6 121.7(6) . .
C5 N6 C16 111.9(6) . .
C6 N6 C16 126.0(6) . .
C7 N7 C17 111.8(6) . .
C7 N7 C6 122.9(5) . .
C17 N7 C6 125.0(6) . .
C7 N8 C8 123.1(6) . .
C7 N8 C18 112.1(6) . .
C8 N8 C18 124.2(6) . .
C9 N9 C8 122.9(6) . .
C9 N9 C19 110.6(6) . .
C8 N9 C19 126.3(5) . .
C9 N10 C20 111.2(5) . .
C9 N10 C10 124.0(6) . .
C20 N10 C10 124.7(6) . .
C21 N11 C30 123.0(6) . .
C21 N11 C11 112.5(5) . .
C30 N11 C11 122.9(6) . .
C21 N12 C22 123.5(5) . .
C21 N12 C12 112.8(6) . .
C22 N12 C12 123.6(5) . .
C23 N13 C22 123.6(5) . .
C23 N13 C13 112.3(6) . .
C22 N13 C13 124.0(5) . .
C23 N14 C24 123.1(5) . .
C23 N14 C14 111.3(6) . .
C24 N14 C14 125.1(6) . .
C25 N15 C24 124.2(6) . .
C25 N15 C15 111.0(6) . .
C24 N15 C15 124.2(6) . .
C25 N16 C26 122.7(6) . .
C25 N16 C16 111.6(6) . .
C26 N16 C16 125.7(6) . .
C27 N17 C17 112.1(6) . .
C27 N17 C26 123.4(6) . .
C17 N17 C26 122.8(6) . .
C27 N18 C18 111.9(6) . .
C27 N18 C28 123.8(6) . .
C18 N18 C28 123.9(6) . .
C29 N19 C19 113.2(5) . .
C29 N19 C28 124.4(5) . .
C19 N19 C28 122.4(5) . .
C29 N20 C20 111.9(5) . .
C29 N20 C30 123.6(6) . .
C20 N20 C30 124.1(6) . .
C31 N21 C40 122.4(5) . .
C31 N21 C41 111.2(5) . .
C40 N21 C41 125.5(5) . .
C31 N22 C32 124.9(6) . .
C31 N22 C42 110.9(6) . .
C32 N22 C42 124.3(6) . .
C33 N23 C43 112.4(5) . .
C33 N23 C32 123.3(5) . .
C43 N23 C32 124.3(6) . .
C33 N24 C44 112.3(5) . .
C33 N24 C34 124.2(5) . .
C44 N24 C34 123.0(5) . .
C35 N25 C45 112.1(6) . .
C35 N25 C34 122.7(6) . .
C45 N25 C34 124.4(5) . .
C35 N26 C46 113.8(6) . .
C35 N26 C36 122.2(6) . .
C46 N26 C36 123.6(6) . .
C37 N27 C47 111.5(5) . .
C37 N27 C36 123.5(6) . .
C47 N27 C36 124.4(5) . .
C37 N28 C38 123.1(6) . .
C37 N28 C48 112.9(5) . .
C38 N28 C48 123.8(6) . .
C39 N29 C38 124.1(6) . .
C39 N29 C49 112.8(6) . .
C38 N29 C49 122.6(6) . .
C39 N30 C40 123.5(6) . .
C39 N30 C50 112.0(6) . .
C40 N30 C50 124.2(5) . .
C51 N31 C41 111.9(6) . .
C51 N31 C60 122.7(6) . .
C41 N31 C60 125.0(5) . .
C51 N32 C42 111.5(5) . .
C51 N32 C52 121.4(6) . .
C42 N32 C52 126.9(6) . .
C53 N33 C43 112.2(5) . .
C53 N33 C52 123.7(6) . .
C43 N33 C52 123.2(6) . .
C53 N34 C54 125.0(6) . .
C53 N34 C44 111.0(6) . .
C54 N34 C44 123.7(5) . .
C55 N35 C54 121.8(6) . .
C55 N35 C45 113.7(6) . .
C54 N35 C45 124.4(6) . .
C55 N36 C46 114.2(6) . .
C55 N36 C56 120.4(6) . .
C46 N36 C56 124.8(6) . .
C57 N37 C56 123.4(6) . .
C57 N37 C47 112.0(5) . .
C56 N37 C47 124.5(5) . .
C57 N38 C58 122.0(5) . .
C57 N38 C48 112.3(5) . .
C58 N38 C48 125.1(5) . .
C59 N39 C58 122.6(6) . .
C59 N39 C49 113.0(6) . .
C58 N39 C49 124.4(6) . .
C59 N40 C60 123.6(6) . .
C59 N40 C50 112.5(6) . .
C60 N40 C50 123.3(6) . .
C1 O1 Sm3 134.1(4) . .
C3 O2 Sm3 133.1(4) . .
C5 O3 Sm3 134.1(5) . .
C7 O4 Sm3 134.0(4) . .
C9 O5 Sm3 135.0(4) . .
C27 O6 Sm2 153.8(5) . .
C29 O7 Sm2 154.2(4) . .
C23 O9 Sm3 128.5(4) . 2_346
C31 O11 Sm2 153.5(5) . .
C33 O12 Sm2 153.0(4) . .
C37 O14 Sm1 131.4(5) . .
C59 O16 Sm1 133.7(4) . 2_446
C51 O17 Sm1 137.2(4) . 2_446
C53 O18 Sm1 132.1(4) . 2_446
C55 O19 Sm1 133.6(4) . 2_446
C57 O20 Sm1 132.4(5) . 2_446

loop_
_geom_bond_atom_site_label_1
_geom_bond_atom_site_label_2
_geom_bond_distance
_geom_bond_site_symmetry_2
O1W Sm3 2.481(5) .
O2W Sm2 2.473(6) .
O3W Sm2 2.470(5) .
O4W Sm1 2.500(5) .
O5W Sm1 2.446(5) .
O6W Sm3 2.450(5) .
O7W Sm2 2.418(5) .
O8W Sm2 2.434(7) .
N41 O21 1.230(14) .
N41 O23 1.286(17) .
N41 O22 1.361(15) .
N42 O26 1.06(2) .
N42 O24 1.103(15) .
N42 O25 1.166(16) .
N43 O27 1.2496(18) .
N43 O28 1.2499(18) .
N43 O29 1.2503(15) .
N44 O30 1.2497(18) .
N44 O32 1.2500(18) .
N44 O31 1.2500(16) .
N45 O35 1.2498(19) .
N45 O33 1.2499(18) .
N45 O34 1.2500(18) .
Sm1 O18 2.454(5) 2_456
Sm1 O16 2.508(4) 2_456
Sm1 O20 2.515(5) 2_456
Sm1 O17 2.517(5) 2_456
Sm1 O19 2.575(4) 2_456
Sm1 O14 2.668(5) .
Sm1 Cl1 2.7294(18) .
Sm2 O7 2.377(5) .
Sm2 O12 2.384(5) .
Sm2 O6 2.387(5) .
Sm2 O11 2.392(5) .
Sm3 O4 2.477(4) .
Sm3 O2 2.493(4) .
Sm3 O5 2.498(5) .
Sm3 O1 2.520(5) .
Sm3 O3 2.577(6) .
Sm3 O9 2.682(4) 2_356
Sm3 Cl2 2.7304(17) .
C1 O1 1.236(9) .
C1 N2 1.351(8) .
C1 N1 1.364(10) .
C2 N2 1.448(10) .
C2 N3 1.463(10) .
C2 H2A 0.9800 .
C2 H2B 0.9800 .
C3 O2 1.259(8) .
C3 N4 1.313(10) .
C3 N3 1.342(10) .
C4 N5 1.437(8) .
C4 N4 1.497(11) .
C4 H4A 0.9800 .
C4 H4B 0.9800 .
C5 O3 1.235(9) .
C5 N5 1.352(10) .
C5 N6 1.365(9) .
C6 N6 1.442(9) .
C6 N7 1.455(10) .
C6 H6A 0.9800 .
C6 H6B 0.9800 .
C7 O4 1.248(7) .
C7 N8 1.340(10) .
C7 N7 1.380(9) .
C8 N9 1.422(10) .
C8 N8 1.451(10) .
C8 H8A 0.9800 .
C8 H8B 0.9800 .
C9 O5 1.240(9) .
C9 N9 1.355(8) .
C9 N10 1.357(10) .
C10 N1 1.444(9) .
C10 N10 1.470(8) .
C10 H10A 0.9800 .
C10 H10B 0.9800 .
C11 N1 1.452(9) .
C11 N11 1.460(8) .
C11 C12 1.568(10) .
C11 H11 0.9900 .
C12 N2 1.444(10) .
C12 N12 1.477(9) .
C12 H12 0.9900 .
C13 N3 1.454(9) .
C13 N13 1.459(9) .
C13 C14 1.529(12) .
C13 H13 0.9900 .
C14 N4 1.426(9) .
C14 N14 1.464(8) .
C14 H14 0.9900 .
C15 N15 1.453(10) .
C15 N5 1.457(9) .
C15 C16 1.539(10) .
C15 H15 0.9900 .
C16 N16 1.442(10) .
C16 N6 1.452(9) .
C16 H16 0.9900 .
C17 N7 1.432(8) .
C17 N17 1.476(9) .
C17 C18 1.543(11) .
C17 H17 0.9900 .
C18 N18 1.445(9) .
C18 N8 1.468(8) .
C18 H18 0.9900 .
C19 N19 1.446(9) .
C19 N9 1.472(10) .
C19 C20 1.549(9) .
C19 H19 0.9900 .
C20 N20 1.445(9) .
C20 N10 1.445(9) .
C20 H20 0.9900 .
C21 O8 1.212(7) .
C21 N12 1.352(8) .
C21 N11 1.382(9) .
C22 N13 1.431(10) .
C22 N12 1.457(9) .
C22 H22A 0.9800 .
C22 H22B 0.9800 .
C23 O9 1.248(8) .
C23 N13 1.365(8) .
C23 N14 1.377(10) .
C24 N15 1.449(9) .
C24 N14 1.455(9) .
C24 H24A 0.9800 .
C24 H24B 0.9800 .
C25 O10 1.244(9) .
C25 N15 1.359(9) .
C25 N16 1.376(9) .
C26 N16 1.429(9) .
C26 N17 1.489(10) .
C26 H26A 0.9800 .
C26 H26B 0.9800 .
C27 O6 1.225(8) .
C27 N17 1.344(10) .
C27 N18 1.367(9) .
C28 N18 1.460(10) .
C28 N19 1.473(8) .
C28 H28A 0.9800 .
C28 H28B 0.9800 .
C29 O7 1.243(8) .
C29 N19 1.338(8) .
C29 N20 1.345(8) .
C30 N11 1.440(9) .
C30 N20 1.451(9) .
C30 H30A 0.9800 .
C30 H30B 0.9800 .
C31 O11 1.231(8) .
C31 N21 1.349(9) .
C31 N22 1.356(9) .
C32 N22 1.438(9) .
C32 N23 1.461(8) .
C32 H32A 0.9800 .
C32 H32B 0.9800 .
C33 O12 1.245(8) .
C33 N24 1.345(8) .
C33 N23 1.354(8) .
C34 N25 1.455(10) .
C34 N24 1.475(8) .
C34 H34A 0.9800 .
C34 H34B 0.9800 .
C35 O13 1.226(9) .
C35 N26 1.341(10) .
C35 N25 1.370(9) .
C36 N27 1.456(8) .
C36 N26 1.458(9) .
C36 H36A 0.9800 .
C36 H36B 0.9800 .
C37 O14 1.251(9) .
C37 N28 1.359(9) .
C37 N27 1.369(8) .
C38 N29 1.439(9) .
C38 N28 1.457(8) .
C38 H38A 0.9800 .
C38 H38B 0.9800 .
C39 O15 1.238(9) .
C39 N29 1.336(10) .
C39 N30 1.372(9) .
C40 N30 1.446(10) .
C40 N21 1.461(9) .
C40 H40A 0.9800 .
C40 H40B 0.9800 .
C41 N31 1.439(10) .
C41 N21 1.462(8) .
C41 C42 1.555(10) .
C41 H41 0.9900 .
C42 N32 1.442(9) .
C42 N22 1.473(9) .
C42 H42 0.9900 .
C43 N23 1.438(8) .
C43 N33 1.441(9) .
C43 C44 1.542(9) .
C43 H43 0.9900 .
C44 N24 1.452(9) .
C44 N34 1.469(10) .
C44 H44 0.9900 .
C45 N25 1.446(9) .
C45 N35 1.456(9) .
C45 C46 1.579(11) .
C45 H45 0.9900 .
C46 N36 1.439(9) .
C46 N26 1.448(8) .
C46 H46 0.9900 .
C47 N27 1.435(10) .
C47 N37 1.451(9) .
C47 C48 1.564(9) .
C47 H47 0.9900 .
C48 N38 1.448(8) .
C48 N28 1.463(9) .
C48 H48 0.9900 .
C49 N39 1.460(9) .
C49 N29 1.481(9) .
C49 C50 1.559(10) .
C49 H49 0.9900 .
C50 N30 1.447(10) .
C50 N40 1.464(9) .
C50 H50 0.9900 .
C51 O17 1.240(8) .
C51 N31 1.347(8) .
C51 N32 1.358(10) .
C52 N33 1.446(8) .
C52 N32 1.457(8) .
C52 H52A 0.9800 .
C52 H52B 0.9800 .
C53 O18 1.258(9) .
C53 N33 1.329(9) .
C53 N34 1.344(8) .
C54 N34 1.439(9) .
C54 N35 1.446(10) .
C54 H54A 0.9800 .
C54 H54B 0.9800 .
C55 O19 1.207(9) .
C55 N35 1.358(11) .
C55 N36 1.363(9) .
C56 N37 1.425(8) .
C56 N36 1.466(10) .
C56 H56A 0.9800 .
C56 H56B 0.9800 .
C57 O20 1.232(8) .
C57 N38 1.358(8) .
C57 N37 1.375(8) .
C58 N39 1.433(10) .
C58 N38 1.436(8) .
C58 H58A 0.9800 .
C58 H58B 0.9800 .
C59 O16 1.235(8) .
C59 N39 1.345(9) .
C59 N40 1.350(9) .
C60 N40 1.442(9) .
C60 N31 1.457(10) .
C60 H60A 0.9800 .
C60 H60B 0.9800 .
O9 Sm3 2.682(4) 2_346
O16 Sm1 2.508(4) 2_446
O17 Sm1 2.517(5) 2_446
O18 Sm1 2.454(5) 2_446
O19 Sm1 2.575(4) 2_446
O20 Sm1 2.515(5) 2_446

loop_
_platon_squeeze_void_nr
_platon_squeeze_void_average_x
_platon_squeeze_void_average_y
_platon_squeeze_void_average_z
_platon_squeeze_void_volume
_platon_squeeze_void_count_electrons
_platon_squeeze_void_content
1 0.000 0.000 0.000 424 286 ' '
2 0.647 0.141 0.497 81 56 ' '
3 0.352 -0.142 0.503 80 48 ' '
4 0.713 0.250 0.678 17 16 ' '
5 0.647 0.359 -0.003 80 47 ' '
6 0.713 0.250 0.178 17 15 ' '
7 0.000 0.500 0.500 424 285 ' '
8 0.352 0.642 0.003 81 56 ' '
9 0.287 0.750 0.822 17 11 ' '
10 0.287 0.750 0.322 17 11 ' '
